data_7053473
loop_
_publ_author_name
'Rajput, Lalit'
'Biradha, Kumar'

_publ_section_title
;
 Assembling coordination networks of bis-amido pyridines via hydrogen
 bonds: isostructurality and large hydrophobic cavities for guest
 inclusion
;
_journal_issue 11
_journal_name_full 'New Journal of Chemistry'
_journal_page_first 2415
_journal_paper_doi 10.1039/c0nj00070a
_journal_volume 34
_journal_year 2010
_chemical_formula_sum 'C24 H32 Cu N8 O4 S2'
_chemical_formula_weight 624.24
_chemical_name_systematic
;
?
;
_space_group_IT_number 2
_symmetry_cell_setting triclinic
_symmetry_space_group_name_Hall '-P 1'
_symmetry_space_group_name_H-M 'P -1'
_atom_sites_solution_hydrogens geom
_atom_sites_solution_primary direct
_atom_sites_solution_secondary difmap
_audit_creation_method SHELXL-97
_cell_angle_alpha 80.422(10)
_cell_angle_beta 89.867(10)
_cell_angle_gamma 76.380(10)
_cell_formula_units_Z 1
_cell_length_a 7.474(3)
_cell_length_b 9.371(3)
_cell_length_c 10.441(4)
_cell_measurement_reflns_used 2698
_cell_measurement_temperature 296(2)
_cell_measurement_theta_max 26
_cell_measurement_theta_min 2.27
_cell_volume 700.3(5)
_computing_structure_refinement 'SHELXL-97 (Sheldrick, 1997)'
_computing_structure_solution 'SHELXS-97 (Sheldrick, 1990)'
_diffrn_ambient_temperature 296(2)
_diffrn_measured_fraction_theta_full 0.981
_diffrn_measured_fraction_theta_max 0.981
_diffrn_measurement_device_type 'Bruker-APEX-2 CCD area detector'
_diffrn_measurement_method hemisphere
_diffrn_radiation_monochromator graphite
_diffrn_radiation_source 'fine-focus sealed tube'
_diffrn_radiation_type MoK\a
_diffrn_radiation_wavelength 0.71073
_diffrn_reflns_av_R_equivalents 0.0253
_diffrn_reflns_av_sigmaI/netI 0.0255
_diffrn_reflns_limit_h_max 9
_diffrn_reflns_limit_h_min -9
_diffrn_reflns_limit_k_max 11
_diffrn_reflns_limit_k_min -10
_diffrn_reflns_limit_l_max 12
_diffrn_reflns_limit_l_min -12
_diffrn_reflns_number 8624
_diffrn_reflns_theta_full 26.00
_diffrn_reflns_theta_max 26.00
_diffrn_reflns_theta_min 2.27
_exptl_absorpt_coefficient_mu 0.975
_exptl_absorpt_correction_T_max 0.916
_exptl_absorpt_correction_T_min 0.864
_exptl_absorpt_correction_type empirical
_exptl_absorpt_process_details sadabs
_exptl_crystal_colour green
_exptl_crystal_density_diffrn 1.480
_exptl_crystal_density_meas ?
_exptl_crystal_density_method 'not measured'
_exptl_crystal_description plates
_exptl_crystal_F_000 325
_exptl_crystal_size_max 0.15
_exptl_crystal_size_mid 0.14
_exptl_crystal_size_min 0.09
_refine_diff_density_max 0.414
_refine_diff_density_min -0.360
_refine_diff_density_rms 0.061
_refine_ls_extinction_method none
_refine_ls_goodness_of_fit_ref 1.049
_refine_ls_hydrogen_treatment constr
_refine_ls_matrix_type full
_refine_ls_number_parameters 178
_refine_ls_number_reflns 2698
_refine_ls_number_restraints 0
_refine_ls_restrained_S_all 1.049
_refine_ls_R_factor_all 0.0432
_refine_ls_R_factor_gt 0.0353
_refine_ls_shift/su_max 0.001
_refine_ls_shift/su_mean 0.000
_refine_ls_structure_factor_coef Fsqd
_refine_ls_weighting_details 'calc w=1/[\s^2^(Fo^2^)+(0.0580P)^2^+0.4904P] where P=(Fo^2^+2Fc^2^)/3'
_refine_ls_weighting_scheme calc
_refine_ls_wR_factor_gt 0.1004
_refine_ls_wR_factor_ref 0.1035
_reflns_number_gt 2361
_reflns_number_total 2698
_reflns_threshold_expression >2sigma(I)
_cod_data_source_file c0nj00070a.txt
_cod_data_source_block 5
_cod_depositor_comments
;
The following automatic conversions were performed:

'_symmetry_cell_setting' value 'Triclinic' changed to 'triclinic'
according to /home/saulius/struct/CIF-dictionaries/cif_core.dic
dictionary named 'cif_core.dic' version 2.4.2 from 2011-04-26.

Automatic conversion script
Id: cif_fix_values 1891 2012-01-12 08:04:46Z andrius 

The following automatic conversions were performed:

'_exptl_crystal_density_meas' value 'not measured' was changed to '?'
- the value is perceived as not measured.

Automatic conversion script
Id: cif_fix_values 3008 2015-01-20 13:52:24Z robertas 
;
_cod_original_cell_volume 700.3(4)
_cod_original_sg_symbol_H-M P-1
_cod_database_code 7053473

loop_
_symmetry_equiv_pos_as_xyz
'x, y, z'
'-x, -y, -z'

loop_
_atom_site_label
_atom_site_type_symbol
_atom_site_fract_x
_atom_site_fract_y
_atom_site_fract_z
_atom_site_U_iso_or_equiv
_atom_site_adp_type
_atom_site_occupancy
_atom_site_symmetry_multiplicity
_atom_site_calc_flag
_atom_site_refinement_flags
Cu1 Cu 0.0000 0.5000 0.0000 0.02850(15) Uani 1 2 d S
S200 S 0.44270(9) 0.19322(9) 0.31544(7) 0.0432(2) Uani 1 1 d .
N200 N 0.1893(3) 0.3598(2) 0.1201(2) 0.0369(5) Uani 1 1 d .
C200 C 0.2957(3) 0.2919(3) 0.2002(2) 0.0295(5) Uani 1 1 d .
O16 O 0.1725(2) 0.6776(2) 0.40259(19) 0.0424(5) Uani 1 1 d .
N11 N -0.1575(3) 0.5475(2) 0.15336(18) 0.0267(4) Uani 1 1 d .
N12 N -0.1217(3) 0.6875(2) 0.45905(19) 0.0288(4) Uani 1 1 d .
H12 H -0.1967 0.7072 0.5199 0.035 Uiso 1 1 calc R
C11 C -0.1904(3) 0.6338(2) 0.3562(2) 0.0246(5) Uani 1 1 d .
C12 C -0.0851(3) 0.5908(2) 0.2533(2) 0.0255(5) Uani 1 1 d .
H12A H 0.0389 0.5921 0.2538 0.031 Uiso 1 1 calc R
C13 C -0.3347(3) 0.5431(3) 0.1531(2) 0.0330(5) Uani 1 1 d .
H13 H -0.3848 0.5145 0.0827 0.040 Uiso 1 1 calc R
C14 C -0.4453(3) 0.5797(3) 0.2537(3) 0.0358(6) Uani 1 1 d .
H14 H -0.5675 0.5730 0.2524 0.043 Uiso 1 1 calc R
C15 C -0.3742(3) 0.6263(3) 0.3562(2) 0.0331(5) Uani 1 1 d .
H15 H -0.4477 0.6524 0.4246 0.040 Uiso 1 1 calc R
C16 C 0.0482(3) 0.7122(3) 0.4744(2) 0.0276(5) Uani 1 1 d .
C17 C 0.0723(3) 0.7910(3) 0.5863(2) 0.0313(5) Uani 1 1 d .
H17A H 0.1827 0.7367 0.6377 0.038 Uiso 1 1 calc .
H17B H -0.0321 0.7932 0.6419 0.038 Uiso 1 1 calc .
C18 C 0.0877(3) 0.9503(3) 0.5353(2) 0.0334(5) Uani 1 1 d .
H18A H 0.1173 0.9944 0.6078 0.040 Uiso 1 1 calc .
H18B H 0.1885 0.9470 0.4764 0.040 Uiso 1 1 calc .
N100 N -0.2343(3) 0.0786(2) -0.0103(2) 0.0410(5) Uani 1 1 d .
O100 O -0.1750(3) 0.3082(2) -0.0360(2) 0.0454(5) Uani 1 1 d .
C100 C -0.2112(4) 0.1995(3) 0.0313(3) 0.0414(6) Uani 1 1 d .
H100 H -0.2237 0.2019 0.1197 0.050 Uiso 1 1 calc R
C101 C -0.2192(5) 0.0656(4) -0.1462(3) 0.0511(7) Uani 1 1 d .
H10A H -0.2398 -0.0286 -0.1584 0.077 Uiso 1 1 calc R
H10B H -0.0982 0.0721 -0.1735 0.077 Uiso 1 1 calc R
H10C H -0.3095 0.1447 -0.1970 0.077 Uiso 1 1 calc R
C102 C -0.2622(5) -0.0503(4) 0.0793(4) 0.0597(9) Uani 1 1 d .
H10D H -0.2760 -0.1262 0.0313 0.090 Uiso 1 1 calc R
H10E H -0.3713 -0.0215 0.1268 0.090 Uiso 1 1 calc R
H10F H -0.1578 -0.0883 0.1390 0.090 Uiso 1 1 calc R

loop_
_atom_site_aniso_label
_atom_site_aniso_U_11
_atom_site_aniso_U_22
_atom_site_aniso_U_33
_atom_site_aniso_U_23
_atom_site_aniso_U_13
_atom_site_aniso_U_12
Cu1 0.0331(2) 0.0300(2) 0.0208(2) -0.00815(16) 0.00209(15) -0.00162(17)
S200 0.0335(4) 0.0555(5) 0.0360(4) -0.0084(3) -0.0043(3) -0.0014(3)
N200 0.0398(12) 0.0365(12) 0.0292(11) -0.0051(9) 0.0013(9) 0.0007(10)
C200 0.0312(12) 0.0302(13) 0.0302(12) -0.0124(10) 0.0080(10) -0.0085(10)
O16 0.0333(9) 0.0623(13) 0.0405(10) -0.0245(9) 0.0120(8) -0.0183(9)
N11 0.0311(10) 0.0264(10) 0.0240(9) -0.0074(8) 0.0026(8) -0.0074(8)
N12 0.0301(10) 0.0359(11) 0.0255(10) -0.0148(8) 0.0086(8) -0.0117(8)
C11 0.0289(11) 0.0215(11) 0.0243(11) -0.0047(9) 0.0031(9) -0.0076(9)
C12 0.0270(11) 0.0259(12) 0.0257(11) -0.0067(9) 0.0039(9) -0.0085(9)
C13 0.0319(12) 0.0376(14) 0.0323(12) -0.0127(11) -0.0026(10) -0.0090(10)
C14 0.0254(12) 0.0435(15) 0.0428(14) -0.0152(12) 0.0028(10) -0.0112(11)
C15 0.0302(12) 0.0393(14) 0.0337(13) -0.0153(11) 0.0093(10) -0.0097(11)
C16 0.0333(12) 0.0248(12) 0.0256(11) -0.0038(9) 0.0006(9) -0.0086(9)
C17 0.0367(13) 0.0329(13) 0.0271(12) -0.0083(10) -0.0016(10) -0.0115(10)
C18 0.0348(13) 0.0329(13) 0.0365(13) -0.0102(11) -0.0036(10) -0.0126(11)
N100 0.0485(13) 0.0317(12) 0.0437(13) -0.0065(10) 0.0074(10) -0.0112(10)
O100 0.0602(13) 0.0360(11) 0.0464(11) -0.0124(9) 0.0093(9) -0.0204(9)
C100 0.0462(15) 0.0397(16) 0.0379(14) -0.0104(12) 0.0082(12) -0.0067(12)
C101 0.0617(19) 0.0439(17) 0.0508(18) -0.0152(14) -0.0012(14) -0.0137(14)
C102 0.066(2) 0.0393(17) 0.072(2) 0.0019(16) 0.0151(17) -0.0157(15)

loop_
_atom_type_symbol
_atom_type_description
_atom_type_scat_dispersion_real
_atom_type_scat_dispersion_imag
_atom_type_scat_source
C C 0.0033 0.0016 'International Tables Vol C Tables 4.2.6.8 and 6.1.1.4'
H H 0.0000 0.0000 'International Tables Vol C Tables 4.2.6.8 and 6.1.1.4'
Cu Cu 0.3201 1.2651 'International Tables Vol C Tables 4.2.6.8 and 6.1.1.4'
N N 0.0061 0.0033 'International Tables Vol C Tables 4.2.6.8 and 6.1.1.4'
O O 0.0106 0.0060 'International Tables Vol C Tables 4.2.6.8 and 6.1.1.4'
S S 0.1246 0.1234 'International Tables Vol C Tables 4.2.6.8 and 6.1.1.4'

loop_
_geom_angle_atom_site_label_1
_geom_angle_atom_site_label_2
_geom_angle_atom_site_label_3
_geom_angle
_geom_angle_site_symmetry_1
_geom_angle_site_symmetry_3
N200 Cu1 N200 180 2_565 .
N200 Cu1 N11 89.79(9) 2_565 2_565
N200 Cu1 N11 90.21(9) . 2_565
N200 Cu1 N11 90.21(9) 2_565 .
N200 Cu1 N11 89.79(9) . .
N11 Cu1 N11 180 2_565 .
C200 N200 Cu1 171.1(2) . .
N200 C200 S200 178.5(2) . .
C12 N11 C13 119.5(2) . .
C12 N11 Cu1 119.56(15) . .
C13 N11 Cu1 120.90(16) . .
C16 N12 C11 128.10(19) . .
C16 N12 H12 116.0 . .
C11 N12 H12 116.0 . .
C12 C11 C15 118.4(2) . .
C12 C11 N12 123.3(2) . .
C15 C11 N12 118.3(2) . .
N11 C12 C11 121.7(2) . .
N11 C12 H12A 119.2 . .
C11 C12 H12A 119.2 . .
N11 C13 C14 121.9(2) . .
N11 C13 H13 119.1 . .
C14 C13 H13 119.1 . .
C13 C14 C15 119.5(2) . .
C13 C14 H14 120.2 . .
C15 C14 H14 120.2 . .
C14 C15 C11 119.0(2) . .
C14 C15 H15 120.5 . .
C11 C15 H15 120.5 . .
O16 C16 N12 123.1(2) . .
O16 C16 C17 121.3(2) . .
N12 C16 C17 115.5(2) . .
C16 C17 C18 110.5(2) . .
C16 C17 H17A 109.6 . .
C18 C17 H17A 109.6 . .
C16 C17 H17B 109.6 . .
C18 C17 H17B 109.6 . .
H17A C17 H17B 108.1 . .
C18 C18 C17 113.5(3) 2_576 .
C18 C18 H18A 108.9 2_576 .
C17 C18 H18A 108.9 . .
C18 C18 H18B 108.9 2_576 .
C17 C18 H18B 108.9 . .
H18A C18 H18B 107.7 . .
C100 N100 C101 120.9(2) . .
C100 N100 C102 121.7(3) . .
C101 N100 C102 117.2(3) . .
O100 C100 N100 125.9(3) . .
O100 C100 H100 117.1 . .
N100 C100 H100 117.1 . .
N100 C101 H10A 109.5 . .
N100 C101 H10B 109.5 . .
H10A C101 H10B 109.5 . .
N100 C101 H10C 109.5 . .
H10A C101 H10C 109.5 . .
H10B C101 H10C 109.5 . .
N100 C102 H10D 109.5 . .
N100 C102 H10E 109.5 . .
H10D C102 H10E 109.5 . .
N100 C102 H10F 109.5 . .
H10D C102 H10F 109.5 . .
H10E C102 H10F 109.5 . .

loop_
_geom_bond_atom_site_label_1
_geom_bond_atom_site_label_2
_geom_bond_distance
_geom_bond_site_symmetry_2
Cu1 N200 1.971(2) 2_565
Cu1 N200 1.971(2) .
Cu1 N11 2.0322(19) 2_565
Cu1 N11 2.0322(19) .
S200 C200 1.633(3) .
N200 C200 1.150(3) .
O16 C16 1.211(3) .
N11 C12 1.339(3) .
N11 C13 1.335(3) .
N12 C16 1.358(3) .
N12 C11 1.405(3) .
N12 H12 0.8600 .
C11 C12 1.388(3) .
C11 C15 1.392(3) .
C12 H12A 0.9300 .
C13 C14 1.374(4) .
C13 H13 0.9300 .
C14 C15 1.373(4) .
C14 H14 0.9300 .
C15 H15 0.9300 .
C16 C17 1.514(3) .
C17 C18 1.531(4) .
C17 H17A 0.9700 .
C17 H17B 0.9700 .
C18 C18 1.527(5) 2_576
C18 H18A 0.9700 .
C18 H18B 0.9700 .
N100 C100 1.326(4) .
N100 C101 1.447(4) .
N100 C102 1.456(4) .
O100 C100 1.223(3) .
C100 H100 0.9300 .
C101 H10A 0.9600 .
C101 H10B 0.9600 .
C101 H10C 0.9600 .
C102 H10D 0.9600 .
C102 H10E 0.9600 .
C102 H10F 0.9600 .
